data_7049160
loop_
_publ_author_name
'Li, Qiuxia'
'Zhang, Xinghua'
'Cao, Yibo'
'Shi, Chao'
'Tao, Peng'
'Zhao, Qiang'
'Yuan, Aihua'

_publ_section_title
;
 An oxygen-bridged triarylamine polycyclic unit based tris-cyclometalated
 heteroleptic iridium(iii) complex: correlation between the structure and
 photophysical properties.
;
_journal_issue 14
_journal_name_full 'Dalton transactions (Cambridge, England : 2003)'
_journal_page_first 4596
_journal_page_last 4601
_journal_paper_doi 10.1039/c9dt00344d
_journal_volume 48
_journal_year 2019
_chemical_formula_sum 'C45 H32 Ir N3 O2'
_chemical_formula_weight 838.94
_space_group_IT_number 82
_space_group_name_Hall 'I -4'
_space_group_name_H-M_alt 'I -4'
_symmetry_cell_setting tetragonal
_symmetry_space_group_name_Hall 'I -4'
_symmetry_space_group_name_H-M 'I -4'
_atom_sites_solution_hydrogens geom
_atom_sites_solution_primary direct
_atom_sites_solution_secondary difmap
_audit_creation_method SHELXL-97
_audit_update_record
;
2018-08-30 deposited with the CCDC.    2019-02-25 downloaded from the CCDC.
;
_cell_angle_alpha 90.00
_cell_angle_beta 90.00
_cell_angle_gamma 90.00
_cell_formula_units_Z 8
_cell_length_a 27.492(3)
_cell_length_b 27.492(3)
_cell_length_c 9.296(3)
_cell_measurement_reflns_used 6254
_cell_measurement_temperature 296(2)
_cell_measurement_theta_max 19.409
_cell_measurement_theta_min 2.313
_cell_volume 7026(3)
_computing_cell_refinement 'Bruker SMART'
_computing_data_collection 'Bruker SMART'
_computing_data_reduction 'Bruker SAINT'
_computing_molecular_graphics 'Bruker SHELXTL'
_computing_publication_material 'Bruker SHELXTL'
_computing_structure_refinement 'SHELXL-97 (Sheldrick, 1997)'
_computing_structure_solution 'SHELXS-97 (Sheldrick, 1990)'
_diffrn_ambient_temperature 296(2)
_diffrn_measured_fraction_theta_full 1.000
_diffrn_measured_fraction_theta_max 1.000
_diffrn_measurement_device_type 'CCD area detector'
_diffrn_measurement_method 'phi and omega scans'
_diffrn_radiation_monochromator graphite
_diffrn_radiation_source 'fine-focus sealed tube'
_diffrn_radiation_type MoK\a
_diffrn_radiation_wavelength 0.71073
_diffrn_reflns_av_R_equivalents 0.1097
_diffrn_reflns_av_sigmaI/netI 0.0907
_diffrn_reflns_limit_h_max 33
_diffrn_reflns_limit_h_min -33
_diffrn_reflns_limit_k_max 33
_diffrn_reflns_limit_k_min -33
_diffrn_reflns_limit_l_max 11
_diffrn_reflns_limit_l_min -11
_diffrn_reflns_number 49759
_diffrn_reflns_theta_full 26.00
_diffrn_reflns_theta_max 26.00
_diffrn_reflns_theta_min 1.05
_exptl_absorpt_coefficient_mu 3.844
_exptl_absorpt_correction_T_max 0.4717
_exptl_absorpt_correction_T_min 0.4124
_exptl_absorpt_correction_type multi-scan
_exptl_absorpt_process_details sadabs
_exptl_crystal_density_diffrn 1.586
_exptl_crystal_density_method 'not measured'
_exptl_crystal_description block
_exptl_crystal_F_000 3328
_exptl_crystal_size_max 0.28
_exptl_crystal_size_mid 0.27
_exptl_crystal_size_min 0.23
_refine_diff_density_max 1.292
_refine_diff_density_min -1.347
_refine_diff_density_rms 0.254
_refine_ls_abs_structure_details 'Flack H D (1983), Acta Cryst. A39, 876-881'
_refine_ls_abs_structure_Flack 0.015(14)
_refine_ls_extinction_method none
_refine_ls_goodness_of_fit_ref 1.066
_refine_ls_hydrogen_treatment mixed
_refine_ls_matrix_type full
_refine_ls_number_parameters 460
_refine_ls_number_reflns 6913
_refine_ls_number_restraints 0
_refine_ls_restrained_S_all 1.066
_refine_ls_R_factor_all 0.0758
_refine_ls_R_factor_gt 0.0545
_refine_ls_shift/su_max 0.001
_refine_ls_shift/su_mean 0.000
_refine_ls_structure_factor_coef Fsqd
_refine_ls_weighting_details 'calc w=1/[\s^2^(Fo^2^)+(0.0694P)^2^+0.0000P] where P=(Fo^2^+2Fc^2^)/3'
_refine_ls_weighting_scheme calc
_refine_ls_wR_factor_gt 0.1231
_refine_ls_wR_factor_ref 0.1310
_reflns_number_gt 5550
_reflns_number_total 6913
_reflns_threshold_expression >2sigma(I)
_cod_data_source_file c9dt00344d2.cif
_cod_data_source_block Ir-O
_cod_depositor_comments
;
The following automatic conversions were performed:

'_symmetry_cell_setting' value 'Tetragonal' changed to 'tetragonal'
according to
/home/data/users/saulius/crontab/automatic-downloads/rss-feeds/RSC/lib/dictionaries/cif_core.dic
dictionary named 'cif_core.dic' version 2.4.2 from 2011-04-26.

Automatic conversion script
Id: cif_fix_values 4973 2017-02-22 13:04:09Z antanas 

 Adding full bibliography for 7049159--7049160.cif.
;
_cod_original_cell_volume 7026(2)
_cod_original_sg_symbol_H-M I-4
_cod_database_code 7049160

loop_
_symmetry_equiv_pos_as_xyz
'x, y, z'
'-x, -y, z'
'y, -x, -z'
'-y, x, -z'
'x+1/2, y+1/2, z+1/2'
'-x+1/2, -y+1/2, z+1/2'
'y+1/2, -x+1/2, -z+1/2'
'-y+1/2, x+1/2, -z+1/2'

loop_
_atom_site_label
_atom_site_type_symbol
_atom_site_fract_x
_atom_site_fract_y
_atom_site_fract_z
_atom_site_U_iso_or_equiv
_atom_site_adp_type
_atom_site_occupancy
_atom_site_symmetry_multiplicity
_atom_site_calc_flag
_atom_site_refinement_flags
Ir1 Ir 0.973422(14) 0.712669(15) 0.86897(4) 0.02628(13) Uani 1 1 d .
N1 N 0.9069(3) 0.6829(3) 0.7896(10) 0.032(2) Uani 1 1 d .
N2 N 0.9666(4) 0.7829(4) 0.7765(12) 0.045(3) Uani 1 1 d .
N3 N 1.0128(3) 0.6858(3) 0.6872(10) 0.028(2) Uani 1 1 d .
O1 O 0.8225(3) 0.7275(3) 1.3679(11) 0.046(2) Uani 1 1 d .
O2 O 0.9821(3) 0.7687(3) 1.2024(9) 0.046(2) Uani 1 1 d .
C1 C 0.8991(4) 0.6630(4) 0.6605(12) 0.031(3) Uani 1 1 d .
H1 H 0.9246 0.6630 0.5945 0.037 Uiso 1 1 calc R
C2 C 0.8562(4) 0.6430(4) 0.6206(16) 0.035(3) Uani 1 1 d .
H2 H 0.8523 0.6299 0.5291 0.042 Uiso 1 1 calc R
C3 C 0.8183(4) 0.6424(4) 0.7177(13) 0.036(3) Uani 1 1 d .
H3 H 0.7887 0.6285 0.6919 0.043 Uiso 1 1 calc R
C4 C 0.8240(4) 0.6618(4) 0.8507(14) 0.034(3) Uani 1 1 d .
H4 H 0.7986 0.6613 0.9167 0.041 Uiso 1 1 calc R
C5 C 0.8693(4) 0.6830(4) 0.8875(14) 0.032(3) Uani 1 1 d .
C6 C 0.8809(4) 0.7056(4) 1.0253(13) 0.034(3) Uani 1 1 d .
C7 C 0.8459(4) 0.7071(4) 1.1335(16) 0.037(3) Uani 1 1 d .
H7 H 0.8153 0.6935 1.1187 0.045 Uiso 1 1 calc R
C8 C 0.8567(5) 0.7287(5) 1.2604(14) 0.042(3) Uani 1 1 d .
C9 C 0.9025(5) 0.7487(5) 1.2821(14) 0.044(3) Uani 1 1 d .
H9 H 0.9102 0.7632 1.3695 0.052 Uiso 1 1 calc R
C10 C 0.9371(5) 0.7468(5) 1.1706(13) 0.041(3) Uani 1 1 d .
C11 C 0.9291(4) 0.7255(4) 1.0409(13) 0.034(3) Uani 1 1 d .
C12 C 0.9276(5) 0.7999(5) 0.6957(15) 0.047(4) Uani 1 1 d .
H12 H 0.8997 0.7807 0.6910 0.056 Uiso 1 1 calc R
C13 C 0.9278(5) 0.8427(5) 0.623(2) 0.060(4) Uani 1 1 d .
H13 H 0.9005 0.8528 0.5725 0.072 Uiso 1 1 calc R
C14 C 0.9693(5) 0.8710(5) 0.626(2) 0.065(4) Uani 1 1 d .
H14 H 0.9714 0.8991 0.5710 0.078 Uiso 1 1 calc R
C15 C 1.0083(5) 0.8567(5) 0.7131(16) 0.054(4) Uani 1 1 d .
H15 H 1.0357 0.8765 0.7191 0.065 Uiso 1 1 calc R
C16 C 1.0069(5) 0.8126(5) 0.7923(15) 0.046(3) Uani 1 1 d .
C17 C 1.0435(4) 0.7914(4) 0.8820(15) 0.038(3) Uani 1 1 d .
C18 C 1.0341(4) 0.7441(4) 0.9427(13) 0.034(3) Uani 1 1 d .
C19 C 1.0693(4) 0.7268(5) 1.0390(13) 0.033(3) Uani 1 1 d .
H19 H 1.0639 0.6971 1.0841 0.040 Uiso 1 1 calc R
C20 C 1.1097(4) 0.7505(5) 1.0688(13) 0.037(3) Uani 1 1 d .
H20 H 1.1322 0.7368 1.1316 0.045 Uiso 1 1 calc R
C21 C 1.1194(5) 0.7969(5) 1.0063(15) 0.043(3) Uani 1 1 d .
H21 H 1.1480 0.8134 1.0281 0.051 Uiso 1 1 calc R
C22 C 1.0864(4) 0.8166(5) 0.9145(14) 0.044(3) Uani 1 1 d .
H22 H 1.0923 0.8468 0.8732 0.053 Uiso 1 1 calc R
C23 C 1.0203(4) 0.7086(5) 0.5627(13) 0.035(3) Uani 1 1 d .
H23 H 1.0108 0.7410 0.5547 0.042 Uiso 1 1 calc R
C24 C 1.0418(4) 0.6861(5) 0.4432(12) 0.035(3) Uani 1 1 d .
H24 H 1.0455 0.7026 0.3565 0.043 Uiso 1 1 calc R
C25 C 1.0569(4) 0.6396(5) 0.4587(12) 0.035(3) Uani 1 1 d .
H25 H 1.0718 0.6234 0.3829 0.042 Uiso 1 1 calc R
C26 C 1.0500(4) 0.6174(4) 0.5858(11) 0.029(3) Uani 1 1 d .
H26 H 1.0607 0.5855 0.5960 0.035 Uiso 1 1 calc R
C27 C 1.0278(4) 0.6395(4) 0.7019(12) 0.029(3) Uani 1 1 d .
C28 C 1.0193(4) 0.6185(4) 0.8438(12) 0.028(3) Uani 1 1 d .
C29 C 1.0379(4) 0.5727(4) 0.8820(15) 0.036(3) Uani 1 1 d .
H29 H 1.0552 0.5548 0.8142 0.043 Uiso 1 1 calc R
C30 C 1.0312(4) 0.5538(5) 1.0160(13) 0.036(3) Uani 1 1 d .
H30 H 1.0441 0.5236 1.0401 0.043 Uiso 1 1 calc R
C31 C 1.0044(4) 0.5811(4) 1.1180(15) 0.038(3) Uani 1 1 d .
H31 H 0.9991 0.5689 1.2099 0.045 Uiso 1 1 calc R
C32 C 0.9860(4) 0.6263(4) 1.0798(13) 0.035(3) Uani 1 1 d .
H32 H 0.9682 0.6437 1.1475 0.041 Uiso 1 1 calc R
C33 C 0.9932(4) 0.6470(4) 0.9418(12) 0.027(3) Uani 1 1 d .
C34 C 0.8113(5) 0.7721(5) 1.4397(15) 0.041(3) Uani 1 1 d .
C35 C 0.8122(4) 0.8155(4) 1.3735(17) 0.040(3) Uani 1 1 d .
H35 H 0.8207 0.8168 1.2768 0.048 Uiso 1 1 calc R
C36 C 0.8010(5) 0.8580(5) 1.4433(14) 0.044(3) Uani 1 1 d .
H36 H 0.8016 0.8878 1.3960 0.053 Uiso 1 1 calc R
C37 C 0.7889(5) 0.8545(5) 1.5849(14) 0.046(3) Uani 1 1 d .
H37 H 0.7814 0.8825 1.6363 0.055 Uiso 1 1 calc R
C38 C 0.7877(4) 0.8094(5) 1.6544(15) 0.045(3) Uani 1 1 d .
H38 H 0.7802 0.8076 1.7519 0.053 Uiso 1 1 calc R
C39 C 0.7976(4) 0.7671(5) 1.5773(13) 0.037(3) Uani 1 1 d .
H39 H 0.7949 0.7366 1.6197 0.045 Uiso 1 1 calc R
C40 C 0.9832(6) 0.8206(6) 1.1861(19) 0.064(5) Uani 1 1 d .
C41 C 1.0232(6) 0.8457(7) 1.260(2) 0.081(6) Uani 1 1 d .
H41 H 1.0441 0.8288 1.3201 0.097 Uiso 1 1 calc R
C42 C 1.0287(7) 0.8912(7) 1.239(2) 0.083(6) Uani 1 1 d .
H42 H 1.0547 0.9073 1.2824 0.100 Uiso 1 1 calc R
C43 C 0.9958(7) 0.9176(7) 1.151(3) 0.096(6) Uani 1 1 d .
H43 H 1.0004 0.9511 1.1447 0.115 Uiso 1 1 calc R
C44 C 0.9585(7) 0.8985(7) 1.076(2) 0.088(6) Uani 1 1 d .
H44 H 0.9406 0.9169 1.0114 0.106 Uiso 1 1 calc R
C45 C 0.9485(6) 0.8504(6) 1.102(2) 0.068(5) Uani 1 1 d .
H45 H 0.9200 0.8366 1.0659 0.081 Uiso 1 1 calc R

loop_
_atom_site_aniso_label
_atom_site_aniso_U_11
_atom_site_aniso_U_22
_atom_site_aniso_U_33
_atom_site_aniso_U_23
_atom_site_aniso_U_13
_atom_site_aniso_U_12
Ir1 0.0243(2) 0.0291(3) 0.02542(19) -0.0100(2) 0.0000(2) 0.0002(2)
N1 0.032(6) 0.032(6) 0.032(6) -0.008(5) 0.001(5) 0.002(5)
N2 0.042(7) 0.044(7) 0.051(7) -0.012(6) -0.004(6) 0.004(6)
N3 0.022(5) 0.038(6) 0.025(5) -0.008(4) 0.001(4) -0.001(4)
O1 0.050(5) 0.047(5) 0.043(5) -0.015(5) 0.014(5) -0.008(4)
O2 0.038(5) 0.051(6) 0.048(5) -0.019(5) -0.003(4) 0.000(4)
C1 0.031(6) 0.033(6) 0.028(7) -0.007(5) 0.001(5) 0.003(5)
C2 0.035(6) 0.034(6) 0.037(7) -0.005(6) 0.000(7) -0.004(5)
C3 0.032(7) 0.035(7) 0.041(7) -0.006(6) -0.005(6) -0.006(6)
C4 0.033(6) 0.033(6) 0.037(7) 0.000(6) 0.005(6) -0.001(5)
C5 0.029(6) 0.033(6) 0.035(7) -0.003(6) -0.001(6) -0.004(5)
C6 0.032(7) 0.031(7) 0.038(7) -0.010(5) -0.002(6) 0.000(6)
C7 0.032(6) 0.041(7) 0.039(7) -0.014(7) 0.002(7) -0.002(5)
C8 0.042(8) 0.043(8) 0.040(8) -0.010(6) 0.010(6) 0.001(6)
C9 0.042(8) 0.042(8) 0.046(8) -0.019(6) 0.005(6) 0.004(6)
C10 0.035(7) 0.045(8) 0.042(8) -0.013(6) 0.002(6) -0.003(6)
C11 0.032(7) 0.036(7) 0.034(7) -0.011(5) 0.002(5) 0.005(6)
C12 0.040(8) 0.043(8) 0.056(9) -0.002(7) -0.007(7) 0.008(7)
C13 0.051(9) 0.043(8) 0.086(11) 0.002(10) -0.021(10) 0.008(7)
C14 0.063(10) 0.042(8) 0.089(11) 0.004(10) -0.010(11) 0.004(7)
C15 0.052(9) 0.044(9) 0.066(10) 0.000(8) -0.009(8) 0.000(7)
C16 0.040(8) 0.043(8) 0.055(9) -0.005(7) 0.000(7) -0.002(7)
C17 0.030(6) 0.037(7) 0.047(8) -0.011(6) -0.002(7) 0.002(5)
C18 0.030(7) 0.037(7) 0.035(7) -0.015(6) 0.004(5) 0.001(6)
C19 0.025(6) 0.037(7) 0.036(7) -0.013(5) 0.003(5) 0.002(5)
C20 0.031(7) 0.047(8) 0.035(7) -0.016(6) -0.006(5) 0.003(6)
C21 0.036(8) 0.041(8) 0.050(8) -0.018(7) -0.003(7) -0.008(6)
C22 0.038(7) 0.039(7) 0.056(9) -0.007(6) -0.004(6) -0.007(6)
C23 0.038(7) 0.034(7) 0.033(7) -0.006(6) -0.001(6) 0.004(6)
C24 0.036(7) 0.047(8) 0.023(6) -0.005(6) 0.004(5) -0.012(6)
C25 0.034(7) 0.044(8) 0.028(7) -0.012(6) 0.004(5) -0.001(6)
C26 0.028(6) 0.030(6) 0.029(7) -0.009(5) 0.004(5) 0.000(5)
C27 0.024(6) 0.028(6) 0.033(6) -0.011(5) -0.001(5) -0.002(5)
C28 0.026(6) 0.033(6) 0.027(7) -0.012(5) -0.004(5) 0.000(5)
C29 0.038(7) 0.043(7) 0.027(6) -0.006(7) 0.001(6) -0.001(5)
C30 0.034(7) 0.034(7) 0.039(7) 0.001(6) -0.011(6) -0.004(6)
C31 0.038(7) 0.046(7) 0.030(7) 0.001(7) 0.000(7) -0.006(6)
C32 0.033(7) 0.038(7) 0.032(7) -0.009(5) 0.001(5) 0.002(6)
C33 0.027(6) 0.027(6) 0.028(6) -0.010(5) -0.005(5) 0.002(5)
C34 0.036(7) 0.044(8) 0.043(8) -0.015(7) 0.006(6) -0.003(6)
C35 0.038(7) 0.047(8) 0.036(6) -0.002(7) 0.010(7) 0.004(6)
C36 0.037(8) 0.051(9) 0.045(8) -0.001(7) 0.006(6) 0.009(6)
C37 0.041(8) 0.053(9) 0.044(9) -0.019(7) 0.005(6) 0.004(7)
C38 0.038(7) 0.054(8) 0.042(9) -0.009(7) 0.004(6) 0.006(6)
C39 0.035(7) 0.047(8) 0.031(7) -0.004(6) 0.005(6) 0.006(6)
C40 0.051(9) 0.061(11) 0.080(12) -0.019(9) -0.003(8) -0.003(8)
C41 0.059(12) 0.078(14) 0.106(16) -0.017(12) -0.006(11) -0.004(10)
C42 0.064(12) 0.071(13) 0.113(16) -0.021(12) -0.010(11) -0.019(10)
C43 0.080(13) 0.072(12) 0.136(19) -0.023(14) -0.005(15) -0.008(11)
C44 0.069(12) 0.074(13) 0.122(18) -0.026(12) -0.002(11) 0.003(10)
C45 0.052(9) 0.063(11) 0.089(15) -0.017(10) 0.002(10) 0.001(8)

loop_
_atom_type_symbol
_atom_type_description
_atom_type_scat_dispersion_real
_atom_type_scat_dispersion_imag
_atom_type_scat_source
C C 0.0033 0.0016 'International Tables Vol C Tables 4.2.6.8 and 6.1.1.4'
H H 0.0000 0.0000 'International Tables Vol C Tables 4.2.6.8 and 6.1.1.4'
N N 0.0061 0.0033 'International Tables Vol C Tables 4.2.6.8 and 6.1.1.4'
O O 0.0106 0.0060 'International Tables Vol C Tables 4.2.6.8 and 6.1.1.4'
Ir Ir -1.4442 7.9887 'International Tables Vol C Tables 4.2.6.8 and 6.1.1.4'

loop_
_geom_angle_atom_site_label_1
_geom_angle_atom_site_label_2
_geom_angle_atom_site_label_3
_geom_angle
C18 Ir1 C33 92.7(5)
C18 Ir1 C11 98.9(5)
C33 Ir1 C11 93.1(5)
C18 Ir1 N2 79.6(5)
C33 Ir1 N2 168.8(4)
C11 Ir1 N2 96.1(5)
C18 Ir1 N1 176.9(5)
C33 Ir1 N1 90.2(4)
C11 Ir1 N1 79.9(4)
N2 Ir1 N1 97.7(4)
C18 Ir1 N3 89.9(4)
C33 Ir1 N3 79.5(4)
C11 Ir1 N3 168.8(4)
N2 Ir1 N3 92.3(4)
N1 Ir1 N3 91.6(3)
C1 N1 C5 118.4(10)
C1 N1 Ir1 127.1(8)
C5 N1 Ir1 114.4(7)
C16 N2 C12 118.5(12)
C16 N2 Ir1 115.0(9)
C12 N2 Ir1 126.3(9)
C23 N3 C27 119.1(10)
C23 N3 Ir1 126.9(8)
C27 N3 Ir1 113.7(8)
C8 O1 C34 117.9(9)
C10 O2 C40 114.9(10)
N1 C1 C2 123.4(11)
N1 C1 H1 118.3
C2 C1 H1 118.3
C1 C2 C3 119.0(12)
C1 C2 H2 120.5
C3 C2 H2 120.5
C4 C3 C2 120.3(11)
C4 C3 H3 119.8
C2 C3 H3 119.8
C3 C4 C5 118.9(11)
C3 C4 H4 120.5
C5 C4 H4 120.5
N1 C5 C4 119.9(11)
N1 C5 C6 114.6(9)
C4 C5 C6 125.5(11)
C7 C6 C11 123.5(11)
C7 C6 C5 119.6(11)
C11 C6 C5 116.8(10)
C8 C7 C6 119.3(11)
C8 C7 H7 120.3
C6 C7 H7 120.3
C7 C8 O1 118.2(11)
C7 C8 C9 120.0(12)
O1 C8 C9 121.7(11)
C8 C9 C10 119.4(12)
C8 C9 H9 120.3
C10 C9 H9 120.3
C11 C10 C9 124.1(12)
C11 C10 O2 120.8(11)
C9 C10 O2 115.1(10)
C10 C11 C6 113.6(11)
C10 C11 Ir1 132.3(10)
C6 C11 Ir1 113.9(8)
C13 C12 N2 123.8(14)
C13 C12 H12 118.1
N2 C12 H12 118.1
C12 C13 C14 118.8(14)
C12 C13 H13 120.6
C14 C13 H13 120.6
C13 C14 C15 119.1(15)
C13 C14 H14 120.4
C15 C14 H14 120.4
C14 C15 C16 121.3(14)
C14 C15 H15 119.4
C16 C15 H15 119.4
N2 C16 C15 118.1(13)
N2 C16 C17 112.6(12)
C15 C16 C17 129.1(13)
C22 C17 C16 121.1(12)
C22 C17 C18 120.8(12)
C16 C17 C18 118.0(11)
C19 C18 C17 115.7(11)
C19 C18 Ir1 130.4(10)
C17 C18 Ir1 113.9(9)
C20 C19 C18 123.2(13)
C20 C19 H19 118.4
C18 C19 H19 118.4
C19 C20 C21 121.0(12)
C19 C20 H20 119.5
C21 C20 H20 119.5
C22 C21 C20 119.2(12)
C22 C21 H21 120.4
C20 C21 H21 120.4
C21 C22 C17 120.1(12)
C21 C22 H22 120.0
C17 C22 H22 120.0
N3 C23 C24 123.0(11)
N3 C23 H23 118.5
C24 C23 H23 118.5
C25 C24 C23 117.5(11)
C25 C24 H24 121.2
C23 C24 H24 121.2
C26 C25 C24 118.7(11)
C26 C25 H25 120.6
C24 C25 H25 120.6
C25 C26 C27 123.3(11)
C25 C26 H26 118.3
C27 C26 H26 118.3
N3 C27 C26 118.2(11)
N3 C27 C28 114.6(10)
C26 C27 C28 127.2(10)
C33 C28 C29 121.6(11)
C33 C28 C27 116.8(10)
C29 C28 C27 121.6(11)
C30 C29 C28 121.6(12)
C30 C29 H29 119.2
C28 C29 H29 119.2
C29 C30 C31 118.7(12)
C29 C30 H30 120.7
C31 C30 H30 120.7
C32 C31 C30 119.6(12)
C32 C31 H31 120.2
C30 C31 H31 120.2
C31 C32 C33 122.7(11)
C31 C32 H32 118.6
C33 C32 H32 118.6
C28 C33 C32 115.9(10)
C28 C33 Ir1 115.0(8)
C32 C33 Ir1 129.0(8)
C39 C34 C35 122.1(13)
C39 C34 O1 114.8(12)
C35 C34 O1 123.0(12)
C34 C35 C36 122.5(14)
C34 C35 H35 118.8
C36 C35 H35 118.8
C37 C36 C35 116.8(14)
C37 C36 H36 121.6
C35 C36 H36 121.6
C36 C37 C38 121.1(13)
C36 C37 H37 119.5
C38 C37 H37 119.5
C39 C38 C37 119.8(13)
C39 C38 H38 120.1
C37 C38 H38 120.1
C34 C39 C38 117.6(13)
C34 C39 H39 121.2
C38 C39 H39 121.2
O2 C40 C41 115.7(15)
O2 C40 C45 126.3(13)
C41 C40 C45 118.0(15)
C42 C41 C40 119(2)
C42 C41 H41 120.6
C40 C41 H41 120.6
C41 C42 C43 120.8(19)
C41 C42 H42 119.6
C43 C42 H42 119.6
C44 C43 C42 125.7(19)
C44 C43 H43 117.1
C42 C43 H43 117.1
C43 C44 C45 116(2)
C43 C44 H44 121.9
C45 C44 H44 121.9
C44 C45 C40 119.6(16)
C44 C45 H45 120.2
C40 C45 H45 120.2

loop_
_geom_bond_atom_site_label_1
_geom_bond_atom_site_label_2
_geom_bond_distance
Ir1 C18 2.000(12)
Ir1 C33 2.004(11)
Ir1 C11 2.040(12)
Ir1 N2 2.122(11)
Ir1 N1 2.136(9)
Ir1 N3 2.138(9)
N1 C1 1.335(14)
N1 C5 1.377(14)
N2 C16 1.385(17)
N2 C12 1.389(16)
N3 C23 1.333(14)
N3 C27 1.346(14)
O1 C8 1.374(15)
O1 C34 1.428(14)
O2 C10 1.407(14)
O2 C40 1.436(18)
C1 C2 1.355(15)
C1 H1 0.9300
C2 C3 1.377(17)
C2 H2 0.9300
C3 C4 1.357(17)
C3 H3 0.9300
C4 C5 1.415(15)
C4 H4 0.9300
C5 C6 1.460(17)
C6 C7 1.393(17)
C6 C11 1.440(17)
C7 C8 1.353(18)
C7 H7 0.9300
C8 C9 1.388(18)
C9 C10 1.407(17)
C9 H9 0.9300
C10 C11 1.359(16)
C12 C13 1.36(2)
C12 H12 0.9300
C13 C14 1.382(19)
C13 H13 0.9300
C14 C15 1.40(2)
C14 H14 0.9300
C15 C16 1.418(19)
C15 H15 0.9300
C16 C17 1.431(19)
C17 C22 1.400(16)
C17 C18 1.442(17)
C18 C19 1.401(17)
C19 C20 1.318(17)
C19 H19 0.9300
C20 C21 1.425(19)
C20 H20 0.9300
C21 C22 1.360(18)
C21 H21 0.9300
C22 H22 0.9300
C23 C24 1.403(16)
C23 H23 0.9300
C24 C25 1.351(16)
C24 H24 0.9300
C25 C26 1.344(16)
C25 H25 0.9300
C26 C27 1.380(15)
C26 H26 0.9300
C27 C28 1.459(16)
C28 C33 1.399(14)
C28 C29 1.406(16)
C29 C30 1.362(18)
C29 H29 0.9300
C30 C31 1.418(17)
C30 H30 0.9300
C31 C32 1.386(16)
C31 H31 0.9300
C32 C33 1.417(16)
C32 H32 0.9300
C34 C39 1.340(18)
C34 C35 1.343(18)
C35 C36 1.372(17)
C35 H35 0.9300
C36 C37 1.361(17)
C36 H36 0.9300
C37 C38 1.398(18)
C37 H37 0.9300
C38 C39 1.392(17)
C38 H38 0.9300
C39 H39 0.9300
C40 C41 1.47(2)
C40 C45 1.48(2)
C41 C42 1.27(2)
C41 H41 0.9300
C42 C43 1.42(3)
C42 H42 0.9300
C43 C44 1.35(2)
C43 H43 0.9300
C44 C45 1.37(2)
C44 H44 0.9300
C45 H45 0.9300

loop_
_geom_torsion_atom_site_label_1
_geom_torsion_atom_site_label_2
_geom_torsion_atom_site_label_3
_geom_torsion_atom_site_label_4
_geom_torsion
C18 Ir1 N1 C1 110(8)
C33 Ir1 N1 C1 -88.3(10)
C11 Ir1 N1 C1 178.6(10)
N2 Ir1 N1 C1 83.7(10)
N3 Ir1 N1 C1 -8.8(10)
C18 Ir1 N1 C5 -73(9)
C33 Ir1 N1 C5 88.8(8)
C11 Ir1 N1 C5 -4.3(8)
N2 Ir1 N1 C5 -99.2(8)
N3 Ir1 N1 C5 168.3(8)
C18 Ir1 N2 C16 8.0(9)
C33 Ir1 N2 C16 -39(3)
C11 Ir1 N2 C16 106.0(10)
N1 Ir1 N2 C16 -173.4(10)
N3 Ir1 N2 C16 -81.5(10)
C18 Ir1 N2 C12 -176.6(12)
C33 Ir1 N2 C12 136(2)
C11 Ir1 N2 C12 -78.6(11)
N1 Ir1 N2 C12 2.0(11)
N3 Ir1 N2 C12 94.0(11)
C18 Ir1 N3 C23 -87.6(10)
C33 Ir1 N3 C23 179.6(10)
C11 Ir1 N3 C23 131(2)
N2 Ir1 N3 C23 -8.0(10)
N1 Ir1 N3 C23 89.7(10)
C18 Ir1 N3 C27 97.5(8)
C33 Ir1 N3 C27 4.7(8)
C11 Ir1 N3 C27 -44(3)
N2 Ir1 N3 C27 177.1(8)
N1 Ir1 N3 C27 -85.2(8)
C5 N1 C1 C2 0.0(17)
Ir1 N1 C1 C2 177.0(9)
N1 C1 C2 C3 -0.7(18)
C1 C2 C3 C4 0.4(18)
C2 C3 C4 C5 0.4(18)
C1 N1 C5 C4 0.9(16)
Ir1 N1 C5 C4 -176.6(8)
C1 N1 C5 C6 -179.7(10)
Ir1 N1 C5 C6 2.9(13)
C3 C4 C5 N1 -1.0(17)
C3 C4 C5 C6 179.6(12)
N1 C5 C6 C7 -179.0(11)
C4 C5 C6 C7 0.5(19)
N1 C5 C6 C11 1.1(16)
C4 C5 C6 C11 -179.5(11)
C11 C6 C7 C8 1(2)
C5 C6 C7 C8 -179.2(12)
C6 C7 C8 O1 -176.7(11)
C6 C7 C8 C9 0(2)
C34 O1 C8 C7 -131.4(13)
C34 O1 C8 C9 52.4(18)
C7 C8 C9 C10 1(2)
O1 C8 C9 C10 176.9(12)
C8 C9 C10 C11 -1(2)
C8 C9 C10 O2 179.2(11)
C40 O2 C10 C11 99.1(15)
C40 O2 C10 C9 -81.4(15)
C9 C10 C11 C6 1.5(19)
O2 C10 C11 C6 -179.1(11)
C9 C10 C11 Ir1 -174.2(10)
O2 C10 C11 Ir1 5(2)
C7 C6 C11 C10 -1.2(19)
C5 C6 C11 C10 178.7(11)
C7 C6 C11 Ir1 175.3(10)
C5 C6 C11 Ir1 -4.7(14)
C18 Ir1 C11 C10 -2.5(14)
C33 Ir1 C11 C10 90.7(13)
N2 Ir1 C11 C10 -82.9(13)
N1 Ir1 C11 C10 -179.6(14)
N3 Ir1 C11 C10 138.8(19)
C18 Ir1 C11 C6 -178.2(9)
C33 Ir1 C11 C6 -84.9(9)
N2 Ir1 C11 C6 101.4(9)
N1 Ir1 C11 C6 4.7(9)
N3 Ir1 C11 C6 -37(3)
C16 N2 C12 C13 4(2)
Ir1 N2 C12 C13 -170.9(12)
N2 C12 C13 C14 2(3)
C12 C13 C14 C15 -5(3)
C13 C14 C15 C16 3(3)
C12 N2 C16 C15 -6.3(19)
Ir1 N2 C16 C15 169.5(10)
C12 N2 C16 C17 177.9(12)
Ir1 N2 C16 C17 -6.3(15)
C14 C15 C16 N2 3(2)
C14 C15 C16 C17 177.6(15)
N2 C16 C17 C22 -178.0(12)
C15 C16 C17 C22 7(2)
N2 C16 C17 C18 -0.4(18)
C15 C16 C17 C18 -175.6(14)
C22 C17 C18 C19 2.7(18)
C16 C17 C18 C19 -175.0(11)
C22 C17 C18 Ir1 -175.2(10)
C16 C17 C18 Ir1 7.2(15)
C33 Ir1 C18 C19 -13.4(11)
C11 Ir1 C18 C19 80.1(11)
N2 Ir1 C18 C19 174.7(12)
N1 Ir1 C18 C19 148(8)
N3 Ir1 C18 C19 -92.9(11)
C33 Ir1 C18 C17 164.0(9)
C11 Ir1 C18 C17 -102.4(9)
N2 Ir1 C18 C17 -7.8(9)
N1 Ir1 C18 C17 -35(9)
N3 Ir1 C18 C17 84.5(9)
C17 C18 C19 C20 -3.0(17)
Ir1 C18 C19 C20 174.4(9)
C18 C19 C20 C21 1.8(19)
C19 C20 C21 C22 -0.1(19)
C20 C21 C22 C17 0(2)
C16 C17 C22 C21 176.4(12)
C18 C17 C22 C21 -1(2)
C27 N3 C23 C24 2.2(17)
Ir1 N3 C23 C24 -172.5(9)
N3 C23 C24 C25 -2.3(18)
C23 C24 C25 C26 1.0(18)
C24 C25 C26 C27 0.4(18)
C23 N3 C27 C26 -0.7(16)
Ir1 N3 C27 C26 174.6(8)
C23 N3 C27 C28 178.1(10)
Ir1 N3 C27 C28 -6.6(12)
C25 C26 C27 N3 -0.6(17)
C25 C26 C27 C28 -179.2(11)
N3 C27 C28 C33 5.4(14)
C26 C27 C28 C33 -176.0(11)
N3 C27 C28 C29 -172.3(10)
C26 C27 C28 C29 6.4(18)
C33 C28 C29 C30 0.3(18)
C27 C28 C29 C30 177.9(11)
C28 C29 C30 C31 0.6(18)
C29 C30 C31 C32 -0.6(17)
C30 C31 C32 C33 -0.5(18)
C29 C28 C33 C32 -1.3(16)
C27 C28 C33 C32 -178.9(10)
C29 C28 C33 Ir1 176.4(8)
C27 C28 C33 Ir1 -1.2(13)
C31 C32 C33 C28 1.4(17)
C31 C32 C33 Ir1 -175.9(9)
C18 Ir1 C33 C28 -91.1(8)
C11 Ir1 C33 C28 169.8(9)
N2 Ir1 C33 C28 -45(3)
N1 Ir1 C33 C28 89.9(9)
N3 Ir1 C33 C28 -1.7(8)
C18 Ir1 C33 C32 86.2(11)
C11 Ir1 C33 C32 -12.8(11)
N2 Ir1 C33 C32 133(2)
N1 Ir1 C33 C32 -92.8(11)
N3 Ir1 C33 C32 175.6(11)
C8 O1 C34 C39 -149.7(12)
C8 O1 C34 C35 33.2(18)
C39 C34 C35 C36 3(2)
O1 C34 C35 C36 179.4(11)
C34 C35 C36 C37 0.3(19)
C35 C36 C37 C38 -0.6(19)
C36 C37 C38 C39 -2(2)
C35 C34 C39 C38 -5(2)
O1 C34 C39 C38 178.1(10)
C37 C38 C39 C34 4.4(19)
C10 O2 C40 C41 161.6(13)
C10 O2 C40 C45 -19(2)
O2 C40 C41 C42 173.9(17)
C45 C40 C41 C42 -5(3)
C40 C41 C42 C43 2(3)
C41 C42 C43 C44 -4(4)
C42 C43 C44 C45 8(3)
C43 C44 C45 C40 -11(3)
O2 C40 C45 C44 -169.4(16)
C41 C40 C45 C44 10(3)
